data_2235863
loop_
_publ_author_name
'Ge, Guo-Ping'
'Li, Chun-Yan'

_publ_section_title
;
 (Acetylacetonato-\k^2^<i>O</i>,<i>O</i>')bis{5-fluoro-2-[3-(4-fluorophenyl)pyrazin-2-yl]phenyl-\k^2^<i>N</i>^1^,<i>C</i>^1^}iridium(III)
;
_journal_coeditor_code HY2570
_journal_issue 8
_journal_name_full 'Acta Crystallographica Section E'
_journal_page_first m1079
_journal_paper_doi 10.1107/S1600536812031546
_journal_volume 68
_journal_year 2012
_chemical_formula_iupac '[Ir (C16 H9 F2 N2)2 (C5 H7 O2)]'
_chemical_formula_moiety 'C37 H25 F4 Ir N4 O2'
_chemical_formula_sum 'C37 H25 F4 Ir N4 O2'
_chemical_formula_weight 825.83
_chemical_name_systematic
;
(Acetylacetonato-\k^2^<i>O</i>,<i>O</i>')bis{5-fluoro-2-[3-(4-
fluorophenyl)pyrazin-2-yl]phenyl-\k^2^<i>N</i>^1^,<i>C</i>^1^}iridium(III)
;
_space_group_IT_number 15
_symmetry_cell_setting monoclinic
_symmetry_space_group_name_Hall '-C 2yc'
_symmetry_space_group_name_H-M 'C 1 2/c 1'
_atom_sites_solution_hydrogens geom
_atom_sites_solution_primary direct
_atom_sites_solution_secondary difmap
_audit_creation_method SHELXL-97
_cell_angle_alpha 90.00
_cell_angle_beta 105.58(3)
_cell_angle_gamma 90.00
_cell_formula_units_Z 4
_cell_length_a 21.030(4)
_cell_length_b 10.010(2)
_cell_length_c 16.118(3)
_cell_measurement_reflns_used 3730
_cell_measurement_temperature 293(2)
_cell_measurement_theta_max 27.44
_cell_measurement_theta_min 3.26
_cell_volume 3268.3(12)
_computing_cell_refinement 'RAPID-AUTO (Rigaku, 1998)'
_computing_data_collection 'RAPID-AUTO (Rigaku, 1998)'
_computing_data_reduction 'CrystalStructure (Rigaku/MSC, 2002)'
_computing_molecular_graphics 'XP in SHELXTL (Sheldrick, 2008)'
_computing_publication_material 'SHELXTL (Sheldrick, 2008)'
_computing_structure_refinement 'SHELXL97 (Sheldrick, 2008)'
_computing_structure_solution 'SHELXS97 (Sheldrick, 2008)'
_diffrn_ambient_temperature 293(2)
_diffrn_measured_fraction_theta_full 0.996
_diffrn_measured_fraction_theta_max 0.996
_diffrn_measurement_device_type 'Rigaku R-AXIS RAPID'
_diffrn_measurement_method '\w scans'
_diffrn_radiation_monochromator graphite
_diffrn_radiation_source 'rotation anode'
_diffrn_radiation_type MoK\a
_diffrn_radiation_wavelength 0.71073
_diffrn_reflns_av_R_equivalents 0.0740
_diffrn_reflns_av_sigmaI/netI 0.0621
_diffrn_reflns_limit_h_max 27
_diffrn_reflns_limit_h_min -27
_diffrn_reflns_limit_k_max 12
_diffrn_reflns_limit_k_min -12
_diffrn_reflns_limit_l_max 19
_diffrn_reflns_limit_l_min -20
_diffrn_reflns_number 14813
_diffrn_reflns_theta_full 27.44
_diffrn_reflns_theta_max 27.44
_diffrn_reflns_theta_min 3.26
_exptl_absorpt_coefficient_mu 4.148
_exptl_absorpt_correction_T_max 0.470
_exptl_absorpt_correction_T_min 0.263
_exptl_absorpt_correction_type multi-scan
_exptl_absorpt_process_details '(ABSCOR; Higashi, 1995)'
_exptl_crystal_colour orange
_exptl_crystal_density_diffrn 1.678
_exptl_crystal_density_method 'not measured'
_exptl_crystal_description cylindric
_exptl_crystal_F_000 1616.0
_exptl_crystal_size_max 0.40
_exptl_crystal_size_mid 0.28
_exptl_crystal_size_min 0.18
_refine_diff_density_max 2.147
_refine_diff_density_min -2.096
_refine_ls_extinction_method none
_refine_ls_goodness_of_fit_ref 1.028
_refine_ls_hydrogen_treatment constr
_refine_ls_matrix_type full
_refine_ls_number_parameters 218
_refine_ls_number_reflns 3714
_refine_ls_number_restraints 0
_refine_ls_restrained_S_all 1.028
_refine_ls_R_factor_all 0.0335
_refine_ls_R_factor_gt 0.0320
_refine_ls_shift/su_max 0.001
_refine_ls_shift/su_mean 0.000
_refine_ls_structure_factor_coef Fsqd
_refine_ls_weighting_details 'calc w=1/[\s^2^(Fo^2^)+(0.0468P)^2^+2.1663P] where P=(Fo^2^+2Fc^2^)/3'
_refine_ls_weighting_scheme calc
_refine_ls_wR_factor_gt 0.0773
_refine_ls_wR_factor_ref 0.0787
_reflns_number_gt 3573
_reflns_number_total 3714
_reflns_threshold_expression I>2\s(I)
_cod_data_source_file hy2570.cif
_cod_data_source_block I
_cod_original_sg_symbol_H-M 'C 2/c'
_cod_database_code 2235863
_cod_database_fobs_code 2235863

loop_
_symmetry_equiv_pos_as_xyz
'x, y, z'
'-x, y, -z+1/2'
'x+1/2, y+1/2, z'
'-x+1/2, y+1/2, -z+1/2'
'-x, -y, -z'
'x, -y, z-1/2'
'-x+1/2, -y+1/2, -z'
'x+1/2, -y+1/2, z-1/2'

loop_
_atom_site_type_symbol
_atom_site_label
_atom_site_fract_x
_atom_site_fract_y
_atom_site_fract_z
_atom_site_U_iso_or_equiv
_atom_site_adp_type
_atom_site_calc_flag
_atom_site_refinement_flags
_atom_site_occupancy
_atom_site_symmetry_multiplicity
Ir Ir 0.0000 0.399077(13) 0.2500 0.02715(8) Uani d S 1 2
N N1 -0.08587(17) 0.4046(2) 0.1576(2) 0.0322(6) Uani d . 1 1
N N2 -0.20277(17) 0.4187(3) 0.0278(2) 0.0438(8) Uani d . 1 1
F F1 0.15157(10) 0.7392(3) 0.12655(16) 0.0565(6) Uani d . 1 1
F F2 -0.2418(2) 0.9357(4) -0.1927(3) 0.0993(12) Uani d . 1 1
C C1 -0.13642(17) 0.3191(3) 0.1545(2) 0.0403(7) Uani d . 1 1
H H2A -0.1330 0.2571 0.1985 0.048 Uiso calc R 1 1
C C2 -0.19232(18) 0.3227(4) 0.0876(3) 0.0491(9) Uani d . 1 1
H H1A -0.2240 0.2565 0.0836 0.059 Uiso calc R 1 1
C C3 -0.15473(15) 0.5090(3) 0.03242(19) 0.0340(6) Uani d . 1 1
C C4 -0.09249(14) 0.4969(3) 0.09367(18) 0.0294(6) Uani d . 1 1
C C5 -0.03044(15) 0.5686(3) 0.0989(2) 0.0287(6) Uani d . 1 1
C C6 0.02113(15) 0.5378(3) 0.1734(2) 0.0286(6) Uani d . 1 1
C C7 0.0829(2) 0.5995(3) 0.1821(3) 0.0360(8) Uani d . 1 1
H H25A 0.1175 0.5854 0.2311 0.043 Uiso calc R 1 1
C C8 0.09109(16) 0.6806(3) 0.1172(2) 0.0377(7) Uani d . 1 1
C C9 0.04288(16) 0.7039(3) 0.0422(2) 0.0362(6) Uani d . 1 1
H H16A 0.0514 0.7559 -0.0014 0.043 Uiso calc R 1 1
C C10 -0.01820(16) 0.6482(3) 0.0333(2) 0.0326(6) Uani d . 1 1
H H15A -0.0518 0.6634 -0.0167 0.039 Uiso calc R 1 1
C C11 -0.17425(18) 0.6233(4) -0.0285(3) 0.0375(8) Uani d . 1 1
C C12 -0.16476(17) 0.7527(4) 0.0010(2) 0.0439(8) Uani d . 1 1
H H14A -0.1429 0.7691 0.0583 0.053 Uiso calc R 1 1
C C13 -0.1875(2) 0.8589(5) -0.0543(3) 0.0549(10) Uani d . 1 1
H H12A -0.1811 0.9467 -0.0350 0.066 Uiso calc R 1 1
C C14 -0.2196(2) 0.8303(5) -0.1381(3) 0.0632(12) Uani d . 1 1
C C15 -0.2303(2) 0.7040(5) -0.1699(3) 0.0624(12) Uani d . 1 1
H H13A -0.2524 0.6887 -0.2273 0.075 Uiso calc R 1 1
C C16 -0.2074(2) 0.5988(4) -0.1142(3) 0.0492(11) Uani d . 1 1
H H3A -0.2141 0.5114 -0.1341 0.059 Uiso calc R 1 1
C C17 0.0240(2) 0.1210(4) 0.1865(3) 0.0475(10) Uani d . 1 1
C C18 0.0470(3) 0.0333(5) 0.1240(4) 0.0766(15) Uani d . 1 1
H H21A 0.0621 0.0883 0.0844 0.115 Uiso calc R 1 1
H H21B 0.0110 -0.0214 0.0928 0.115 Uiso calc R 1 1
H H21C 0.0825 -0.0227 0.1552 0.115 Uiso calc R 1 1
C C19 0.0000 0.0599(6) 0.2500 0.0603(16) Uani d S 1 2
H H22A 0.0000 -0.0330 0.2500 0.072 Uiso calc SR 1 2
O O1 0.02969(13) 0.2442(3) 0.17557(16) 0.0398(5) Uani d . 1 1

loop_
_atom_site_aniso_label
_atom_site_aniso_U_11
_atom_site_aniso_U_22
_atom_site_aniso_U_33
_atom_site_aniso_U_12
_atom_site_aniso_U_13
_atom_site_aniso_U_23
Ir 0.02894(11) 0.02803(11) 0.02172(11) 0.000 0.00204(7) 0.000
N1 0.0352(15) 0.0325(15) 0.0286(14) -0.0030(9) 0.0080(13) -0.0008(9)
N2 0.0350(16) 0.0511(18) 0.0377(17) -0.0084(12) -0.0036(14) 0.0000(13)
F1 0.0401(11) 0.0654(15) 0.0638(14) -0.0176(10) 0.0139(11) 0.0071(12)
F2 0.110(3) 0.087(2) 0.088(3) 0.024(2) 0.003(2) 0.051(2)
C1 0.0406(17) 0.0391(18) 0.0378(16) -0.0104(13) 0.0042(14) 0.0021(13)
C2 0.0415(18) 0.050(2) 0.049(2) -0.0167(15) -0.0011(17) 0.0013(16)
C3 0.0318(14) 0.0389(16) 0.0276(14) 0.0016(12) 0.0017(12) -0.0027(13)
C4 0.0318(13) 0.0324(14) 0.0222(12) 0.0016(11) 0.0039(11) -0.0037(11)
C5 0.0310(14) 0.0284(13) 0.0251(14) 0.0024(12) 0.0050(12) -0.0018(12)
C6 0.0295(14) 0.0272(15) 0.0271(14) 0.0021(11) 0.0040(12) -0.0020(11)
C7 0.0309(17) 0.040(2) 0.0333(19) -0.0029(11) 0.0015(16) -0.0009(11)
C8 0.0329(15) 0.0367(17) 0.0448(17) -0.0054(12) 0.0129(14) -0.0034(14)
C9 0.0424(16) 0.0335(15) 0.0364(16) -0.0001(13) 0.0172(14) 0.0005(13)
C10 0.0358(15) 0.0352(16) 0.0258(14) 0.0043(13) 0.0062(12) 0.0009(13)
C11 0.0304(16) 0.0477(19) 0.0318(18) 0.0044(13) 0.0036(14) 0.0022(14)
C12 0.0367(17) 0.050(2) 0.0428(19) 0.0119(15) 0.0071(15) 0.0030(16)
C13 0.047(2) 0.047(2) 0.069(3) 0.0087(18) 0.013(2) 0.009(2)
C14 0.057(2) 0.071(3) 0.059(3) 0.019(2) 0.010(2) 0.029(2)
C15 0.058(2) 0.081(3) 0.0391(19) 0.012(2) -0.0029(19) 0.012(2)
C16 0.044(2) 0.061(3) 0.037(2) 0.0067(14) 0.001(2) 0.0027(14)
C17 0.055(2) 0.0367(19) 0.050(2) 0.0042(15) 0.012(2) -0.0064(16)
C18 0.118(4) 0.046(3) 0.076(3) 0.009(3) 0.044(3) -0.011(2)
C19 0.094(5) 0.026(2) 0.065(4) 0.000 0.029(4) 0.000
O1 0.0494(14) 0.0366(13) 0.0322(12) 0.0021(10) 0.0087(11) -0.0069(10)

loop_
_atom_type_symbol
_atom_type_description
_atom_type_scat_dispersion_real
_atom_type_scat_dispersion_imag
_atom_type_scat_source
C C 0.0033 0.0016 'International Tables Vol C Tables 4.2.6.8 and 6.1.1.4'
H H 0.0000 0.0000 'International Tables Vol C Tables 4.2.6.8 and 6.1.1.4'
N N 0.0061 0.0033 'International Tables Vol C Tables 4.2.6.8 and 6.1.1.4'
O O 0.0106 0.0060 'International Tables Vol C Tables 4.2.6.8 and 6.1.1.4'
F F 0.0171 0.0103 'International Tables Vol C Tables 4.2.6.8 and 6.1.1.4'
Ir Ir -1.4442 7.9887 'International Tables Vol C Tables 4.2.6.8 and 6.1.1.4'

loop_
_geom_angle_atom_site_label_1
_geom_angle_atom_site_label_2
_geom_angle_atom_site_label_3
_geom_angle_site_symmetry_1
_geom_angle_site_symmetry_3
_geom_angle
C6 Ir C6 2 . 91.30(18)
C6 Ir N1 2 . 97.75(12)
C6 Ir N1 . . 80.01(12)
C6 Ir N1 2 2 80.01(12)
C6 Ir N1 . 2 97.75(12)
N1 Ir N1 . 2 176.82(13)
C6 Ir O1 2 . 175.30(9)
C6 Ir O1 . . 90.58(13)
N1 Ir O1 . . 86.82(11)
N1 Ir O1 2 . 95.48(11)
C6 Ir O1 2 2 90.58(13)
C6 Ir O1 . 2 175.30(9)
N1 Ir O1 . 2 95.48(11)
N1 Ir O1 2 2 86.82(11)
O1 Ir O1 . 2 87.88(15)
C4 N1 C1 . . 118.7(3)
C4 N1 Ir . . 117.9(2)
C1 N1 Ir . . 123.3(2)
C3 N2 C2 . . 117.9(3)
N1 C1 C2 . . 120.8(3)
N1 C1 H2A . . 119.6
C2 C1 H2A . . 119.6
N2 C2 C1 . . 121.9(3)
N2 C2 H1A . . 119.0
C1 C2 H1A . . 119.0
N2 C3 C4 . . 121.5(3)
N2 C3 C11 . . 114.2(3)
C4 C3 C11 . . 124.3(3)
N1 C4 C3 . . 118.2(3)
N1 C4 C5 . . 112.2(3)
C3 C4 C5 . . 129.6(3)
C10 C5 C6 . . 120.5(3)
C10 C5 C4 . . 125.0(3)
C6 C5 C4 . . 114.0(3)
C7 C6 C5 . . 117.6(3)
C7 C6 Ir . . 126.7(2)
C5 C6 Ir . . 115.5(2)
C8 C7 C6 . . 118.9(3)
C8 C7 H25A . . 120.6
C6 C7 H25A . . 120.6
F1 C8 C7 . . 118.2(3)
F1 C8 C9 . . 117.9(3)
C7 C8 C9 . . 123.9(3)
C10 C9 C8 . . 118.2(3)
C10 C9 H16A . . 120.9
C8 C9 H16A . . 120.9
C9 C10 C5 . . 120.5(3)
C9 C10 H15A . . 119.7
C5 C10 H15A . . 119.7
C12 C11 C16 . . 119.7(3)
C12 C11 C3 . . 120.5(3)
C16 C11 C3 . . 119.6(3)
C11 C12 C13 . . 120.5(4)
C11 C12 H14A . . 119.8
C13 C12 H14A . . 119.8
C14 C13 C12 . . 117.9(5)
C14 C13 H12A . . 121.1
C12 C13 H12A . . 121.1
C13 C14 C15 . . 123.6(4)
C13 C14 F2 . . 117.7(5)
C15 C14 F2 . . 118.7(5)
C14 C15 C16 . . 118.0(4)
C14 C15 H13A . . 121.0
C16 C15 H13A . . 121.0
C15 C16 C11 . . 120.3(4)
C15 C16 H3A . . 119.9
C11 C16 H3A . . 119.9
O1 C17 C19 . . 126.8(4)
O1 C17 C18 . . 114.7(4)
C19 C17 C18 . . 118.5(4)
C17 C18 H21A . . 109.5
C17 C18 H21B . . 109.5
H21A C18 H21B . . 109.5
C17 C18 H21C . . 109.5
H21A C18 H21C . . 109.5
H21B C18 H21C . . 109.5
C17 C19 C17 2 . 128.1(6)
C17 C19 H22A 2 . 115.9
C17 C19 H22A . . 115.9
C17 O1 Ir . . 125.2(3)

loop_
_geom_bond_atom_site_label_1
_geom_bond_atom_site_label_2
_geom_bond_site_symmetry_2
_geom_bond_distance
_geom_bond_publ_flag
Ir C6 . 1.987(3) y
Ir N1 . 2.009(3) y
Ir O1 . 2.153(2) y
N1 C4 . 1.363(4) ?
N1 C1 . 1.356(4) ?
N2 C3 . 1.342(5) ?
N2 C2 . 1.337(5) ?
F1 C8 . 1.372(4) ?
F2 C14 . 1.373(5) ?
C1 C2 . 1.366(5) ?
C1 H2A . 0.9300 ?
C2 H1A . 0.9300 ?
C3 C4 . 1.417(4) ?
C3 C11 . 1.492(5) ?
C4 C5 . 1.472(4) ?
C5 C10 . 1.403(5) ?
C5 C6 . 1.418(4) ?
C6 C7 . 1.411(5) ?
C7 C8 . 1.371(5) ?
C7 H25A . 0.9300 ?
C8 C9 . 1.374(5) ?
C9 C10 . 1.372(5) ?
C9 H16A . 0.9300 ?
C10 H15A . 0.9300 ?
C11 C12 . 1.375(6) ?
C11 C16 . 1.392(6) ?
C12 C13 . 1.387(6) ?
C12 H14A . 0.9300 ?
C13 C14 . 1.369(7) ?
C13 H12A . 0.9300 ?
C14 C15 . 1.360(7) ?
C15 C16 . 1.384(6) ?
C15 H13A . 0.9300 ?
C16 H3A . 0.9300 ?
C17 O1 . 1.256(5) ?
C17 C19 . 1.399(6) ?
C17 C18 . 1.509(6) ?
C18 H21A . 0.9600 ?
C18 H21B . 0.9600 ?
C18 H21C . 0.9600 ?
C19 C17 2 1.399(6) ?
C19 H22A . 0.9300 ?
